data_4327475
loop_
_publ_author_name
'Juan Carlos G\'alvez-Ruiz'
'Henrich N\"oth'
'Angelina Flores-Parra'

_publ_contact_author
;
  Profr. Angelina Flores Parra
  Departamento de Quimica
  CINVESTAV-IPN
  Av. Instituto Politecnico Nacional 2508
  07360 Mexico, D.F.
  Mexico

;
_publ_contact_author_email aflores@mail.cinvestav.mx
_publ_contact_author_fax '5255 57477113'
_publ_contact_author_phone '5255 57473720'
_publ_section_title
;
 Organometallic Aluminum Compounds Derived from
 2-(1,3,5-Dithiazinan-5-yl)ethanol Ligands1
;
_journal_name_full 'Inorganic Chemistry'
_journal_page_first 7569
_journal_page_last 7578
_journal_paper_doi 10.1021/ic034642+
_journal_volume 42
_journal_year 2003
_chemical_formula_moiety 'C14 H32 Al2 N2 O2 S4'
_chemical_formula_sum 'C14 H32 Al2 N2 O2 S4'
_chemical_formula_weight 442.62
_chemical_melting_point 482(1)
_chemical_name_common 'Ethanol dithiazinane O-dimethylaluminum'
_chemical_name_systematic
;
O-Dimethylaluminum-2-(1,3,5-dithiazinan-5-yl)ethanolate dimer
;
_space_group_IT_number 14
_symmetry_cell_setting monoclinic
_symmetry_space_group_name_Hall '-P 2ybc'
_symmetry_space_group_name_H-M 'P 1 21/c 1'
_atom_sites_solution_hydrogens geom
_atom_sites_solution_primary direct
_atom_sites_solution_secondary difmap
_audit_creation_method 'SHELXL-CIF-file updated by CIFRTF'
_cell_angle_alpha 90.00
_cell_angle_beta 107.275(2)
_cell_angle_gamma 90.00
_cell_formula_units_Z 4
_cell_length_a 9.8132(12)
_cell_length_b 14.7213(17)
_cell_length_c 15.9375(18)
_cell_measurement_reflns_used 500
_cell_measurement_temperature 193(2)
_cell_measurement_theta_max 14
_cell_measurement_theta_min 1
_cell_volume 2198.5(4)
_computing_cell_refinement 'SMART (V4.C50)'
_computing_data_collection 'SMART (V4.C50)'
_computing_data_reduction 'SAINT (V4.D50)'
_computing_molecular_graphics 'XP (SHELXTL-Ver.5)'
_computing_publication_material 'SHELXL (Sheldrick 1997)'
_computing_structure_refinement 'SHELXL (Sheldrick 1993'
_computing_structure_solution 'XS (SHELXTL-Ver.5)'
_diffrn_ambient_temperature 193(2)
_diffrn_measured_fraction_theta_full 0.752
_diffrn_measured_fraction_theta_max 0.752
_diffrn_measurement_device_type 'Siemens SMART Area detector'
_diffrn_measurement_method Hemisphere
_diffrn_radiation_monochromator graphite
_diffrn_radiation_source 'fine-focus sealed tube'
_diffrn_radiation_type MoK\a
_diffrn_radiation_wavelength 0.71073
_diffrn_reflns_av_R_equivalents 0.1121
_diffrn_reflns_av_sigmaI/netI 0.1521
_diffrn_reflns_limit_h_max 12
_diffrn_reflns_limit_h_min -12
_diffrn_reflns_limit_k_max 19
_diffrn_reflns_limit_k_min -18
_diffrn_reflns_limit_l_max 19
_diffrn_reflns_limit_l_min -18
_diffrn_reflns_number 12616
_diffrn_reflns_theta_full 29.03
_diffrn_reflns_theta_max 29.03
_diffrn_reflns_theta_min 1.92
_diffrn_standards_interval_time 0
_exptl_absorpt_coefficient_mu 0.522
_exptl_absorpt_correction_T_max 0.963582
_exptl_absorpt_correction_T_min 0.753104
_exptl_absorpt_correction_type Sphere(SADABS)
_exptl_absorpt_process_details none
_exptl_crystal_colour colorless
_exptl_crystal_density_diffrn 1.337
_exptl_crystal_description prism
_exptl_crystal_F_000 944
_exptl_crystal_size_max 0.3
_exptl_crystal_size_mid 0.2
_exptl_crystal_size_min 0.15
_refine_diff_density_max 1.840
_refine_diff_density_min -0.465
_refine_diff_density_rms 0.131
_refine_ls_extinction_method none
_refine_ls_goodness_of_fit_ref 1.042
_refine_ls_hydrogen_treatment refxyz
_refine_ls_matrix_type full
_refine_ls_number_parameters 221
_refine_ls_number_reflns 4407
_refine_ls_number_restraints 0
_refine_ls_restrained_S_all 1.042
_refine_ls_R_factor_all 0.2050
_refine_ls_R_factor_gt 0.1063
_refine_ls_shift/su_max 0.001
_refine_ls_shift/su_mean 0.000
_refine_ls_structure_factor_coef Fsqd
_refine_ls_weighting_details 'calc w=1/[\s^2^(Fo^2^)+(0.0634P)^2^+0.0000P] where P=(Fo^2^+2Fc^2^)/3'
_refine_ls_weighting_scheme calc
_refine_ls_wR_factor_gt 0.2419
_refine_ls_wR_factor_ref 0.2855
_reflns_number_gt 2131
_reflns_number_total 4407
_reflns_threshold_expression >2sigma(I)
_cod_data_source_file ic0346422Bsi20030609_054701.cif
_cod_data_source_block prueba
_cod_database_code 4327475

loop_
_symmetry_equiv_pos_as_xyz
'x, y, z'
'-x, y+1/2, -z+1/2'
'-x, -y, -z'
'x, -y-1/2, z-1/2'

loop_
_atom_site_label
_atom_site_type_symbol
_atom_site_fract_x
_atom_site_fract_y
_atom_site_fract_z
_atom_site_U_iso_or_equiv
_atom_site_adp_type
_atom_site_occupancy
_atom_site_symmetry_multiplicity
_atom_site_calc_flag
_atom_site_refinement_flags
S1 S 0.2481(3) 0.85105(17) -0.54082(16) 0.0481(7) Uani 1 1 d .
S3 S 0.2557(2) 1.04168(16) -0.47124(16) 0.0422(6) Uani 1 1 d .
S11 S 0.9510(2) 0.88915(17) 0.22735(15) 0.0417(6) Uani 1 1 d .
S13 S 0.9257(2) 0.70290(15) 0.14438(15) 0.0404(6) Uani 1 1 d .
Al1 Al 0.7350(2) 0.91868(17) -0.10496(17) 0.0298(6) Uani 1 1 d .
Al2 Al 0.4611(2) 0.84319(17) -0.21100(16) 0.0265(6) Uani 1 1 d .
O9 O 0.6024(5) 0.9206(4) -0.2207(3) 0.0297(13) Uani 1 1 d .
O19 O 0.5915(5) 0.8453(4) -0.0954(3) 0.0304(13) Uani 1 1 d .
N5 N 0.3779(6) 0.8942(5) -0.3655(4) 0.0308(17) Uani 1 1 d .
N15 N 0.8135(7) 0.8587(4) 0.0470(4) 0.0236(15) Uani 1 1 d .
C2 C 0.1481(9) 0.9565(7) -0.5415(6) 0.045(2) Uani 1 1 d .
H2A H 0.1137 0.9802 -0.6023 0.054 Uiso 1 1 calc R
H2B H 0.0636 0.9433 -0.5217 0.054 Uiso 1 1 calc R
C4 C 0.2986(8) 0.9804(6) -0.3691(5) 0.032(2) Uani 1 1 d .
H4A H 0.3557 1.0207 -0.3221 0.039 Uiso 1 1 calc R
H4B H 0.2084 0.9669 -0.3557 0.039 Uiso 1 1 calc R
C6 C 0.2952(9) 0.8274(6) -0.4245(5) 0.038(2) Uani 1 1 d .
H6A H 0.2057 0.8177 -0.4091 0.046 Uiso 1 1 calc R
H6B H 0.3488 0.7695 -0.4136 0.046 Uiso 1 1 calc R
C7 C 0.5219(8) 0.9074(6) -0.3769(6) 0.035(2) Uani 1 1 d .
H7A H 0.5130 0.9416 -0.4318 0.042 Uiso 1 1 calc R
H7B H 0.5652 0.8476 -0.3817 0.042 Uiso 1 1 calc R
C8 C 0.6165(9) 0.9591(6) -0.2994(5) 0.035(2) Uani 1 1 d .
H8A H 0.7171 0.9555 -0.2997 0.042 Uiso 1 1 calc R
H8B H 0.5881 1.0239 -0.3033 0.042 Uiso 1 1 calc R
C9 C 0.7251(8) 1.0459(5) -0.0633(5) 0.0287(19) Uani 1 1 d .
H9A H 0.8158 1.0616 -0.0196 0.034 Uiso 1 1 calc R
H9B H 0.6475 1.0508 -0.0365 0.034 Uiso 1 1 calc R
H9C H 0.7073 1.0877 -0.1132 0.034 Uiso 1 1 calc R
C10 C 0.9031(8) 0.8679(6) -0.1326(6) 0.034(2) Uani 1 1 d .
H10A H 0.9865 0.8711 -0.0804 0.041 Uiso 1 1 calc R
H10B H 0.9217 0.9030 -0.1803 0.041 Uiso 1 1 calc R
H10C H 0.8846 0.8044 -0.1509 0.041 Uiso 1 1 calc R
C12 C 1.0383(9) 0.7835(6) 0.2192(6) 0.039(2) Uani 1 1 d .
H12A H 1.0722 0.7557 0.2783 0.047 Uiso 1 1 calc R
H12B H 1.1231 0.7963 0.1995 0.047 Uiso 1 1 calc R
C14 C 0.8900(8) 0.7723(6) 0.0461(5) 0.032(2) Uani 1 1 d .
H14A H 0.9822 0.7864 0.0356 0.039 Uiso 1 1 calc R
H14B H 0.8334 0.7356 -0.0044 0.039 Uiso 1 1 calc R
C16 C 0.9099(8) 0.9229(5) 0.1112(5) 0.032(2) Uani 1 1 d .
H16A H 0.8645 0.9836 0.1040 0.039 Uiso 1 1 calc R
H16B H 1.0006 0.9285 0.0964 0.039 Uiso 1 1 calc R
C17 C 0.6757(8) 0.8494(6) 0.0609(5) 0.033(2) Uani 1 1 d .
H17A H 0.6379 0.9099 0.0694 0.040 Uiso 1 1 calc R
H17B H 0.6839 0.8124 0.1141 0.040 Uiso 1 1 calc R
C18 C 0.5764(8) 0.8038(6) -0.0185(5) 0.034(2) Uani 1 1 d .
H18A H 0.5998 0.7383 -0.0183 0.040 Uiso 1 1 calc R
H18B H 0.4766 0.8096 -0.0171 0.040 Uiso 1 1 calc R
C19 C 0.4799(10) 0.7144(6) -0.2404(5) 0.040(2) Uani 1 1 d .
H19A H 0.3939 0.6952 -0.2863 0.048 Uiso 1 1 calc R
H19B H 0.4919 0.6769 -0.1879 0.048 Uiso 1 1 calc R
H19C H 0.5633 0.7071 -0.2617 0.048 Uiso 1 1 calc R
C110 C 0.2922(8) 0.8938(6) -0.1867(6) 0.036(2) Uani 1 1 d .
H11A H 0.2074 0.8810 -0.2362 0.043 Uiso 1 1 calc R
H11B H 0.3035 0.9597 -0.1785 0.043 Uiso 1 1 calc R
H11C H 0.2810 0.8662 -0.1332 0.043 Uiso 1 1 calc R

loop_
_atom_site_aniso_label
_atom_site_aniso_U_11
_atom_site_aniso_U_22
_atom_site_aniso_U_33
_atom_site_aniso_U_23
_atom_site_aniso_U_13
_atom_site_aniso_U_12
S1 0.0505(15) 0.0509(16) 0.0344(15) -0.0106(12) -0.0007(12) 0.0075(12)
S3 0.0456(14) 0.0371(13) 0.0425(15) 0.0097(11) 0.0111(11) 0.0063(11)
S11 0.0461(14) 0.0443(14) 0.0311(14) -0.0059(11) 0.0059(11) -0.0007(11)
S13 0.0410(13) 0.0358(13) 0.0378(14) 0.0047(11) 0.0018(11) -0.0010(10)
Al1 0.0218(12) 0.0340(14) 0.0315(15) -0.0043(12) 0.0047(11) -0.0063(11)
Al2 0.0196(12) 0.0304(14) 0.0285(15) -0.0035(11) 0.0055(10) -0.0038(10)
O9 0.024(3) 0.041(3) 0.024(3) -0.002(3) 0.007(2) -0.013(3)
O19 0.024(3) 0.047(4) 0.018(3) 0.003(3) 0.002(2) -0.005(3)
N5 0.013(3) 0.036(4) 0.040(4) -0.001(3) 0.001(3) 0.003(3)
N15 0.045(4) 0.015(3) 0.016(4) 0.001(3) 0.016(3) -0.003(3)
C2 0.032(5) 0.059(6) 0.043(6) 0.009(5) 0.008(4) 0.011(4)
C4 0.030(4) 0.041(5) 0.024(5) -0.005(4) 0.006(4) 0.005(4)
C6 0.041(5) 0.034(5) 0.034(6) -0.003(4) 0.003(4) 0.006(4)
C7 0.024(4) 0.046(6) 0.038(6) -0.005(4) 0.015(4) -0.006(4)
C8 0.035(5) 0.034(5) 0.036(5) 0.009(4) 0.011(4) -0.004(4)
C9 0.018(4) 0.014(4) 0.048(5) 0.008(4) 0.001(4) 0.002(3)
C10 0.027(4) 0.038(5) 0.036(5) 0.000(4) 0.008(4) -0.002(4)
C12 0.038(5) 0.040(6) 0.031(5) -0.002(4) -0.003(4) -0.005(4)
C14 0.033(4) 0.036(5) 0.024(5) 0.005(4) 0.004(4) -0.009(4)
C16 0.029(4) 0.029(5) 0.034(5) 0.003(4) 0.003(4) 0.002(4)
C17 0.031(4) 0.039(5) 0.025(5) -0.006(4) 0.001(4) 0.004(4)
C18 0.028(4) 0.033(5) 0.036(5) -0.002(4) 0.004(4) -0.006(4)
C19 0.056(6) 0.038(6) 0.016(5) 0.004(4) -0.006(4) -0.001(4)
C110 0.027(4) 0.044(5) 0.038(5) -0.009(4) 0.014(4) -0.002(4)

loop_
_atom_type_symbol
_atom_type_description
_atom_type_scat_dispersion_real
_atom_type_scat_dispersion_imag
_atom_type_scat_source
C C 0.0033 0.0016 'International Tables Vol C Tables 4.2.6.8 and 6.1.1.4'
H H 0.0000 0.0000 'International Tables Vol C Tables 4.2.6.8 and 6.1.1.4'
N N 0.0061 0.0033 'International Tables Vol C Tables 4.2.6.8 and 6.1.1.4'
O O 0.0106 0.0060 'International Tables Vol C Tables 4.2.6.8 and 6.1.1.4'
Al Al 0.0645 0.0514 'International Tables Vol C Tables 4.2.6.8 and 6.1.1.4'
S S 0.1246 0.1234 'International Tables Vol C Tables 4.2.6.8 and 6.1.1.4'

loop_
_geom_angle_atom_site_label_1
_geom_angle_atom_site_label_2
_geom_angle_atom_site_label_3
_geom_angle
C6 S1 C2 98.2(4)
C4 S3 C2 98.6(4)
C12 S11 C16 97.3(4)
C12 S13 C14 97.1(4)
O19 Al1 O9 76.6(2)
O19 Al1 C10 120.9(3)
O9 Al1 C10 99.4(3)
O19 Al1 C9 114.4(3)
O9 Al1 C9 102.7(3)
C10 Al1 C9 123.7(3)
O19 Al1 Al2 39.04(17)
O9 Al1 Al2 37.57(16)
C10 Al1 Al2 114.2(3)
C9 Al1 Al2 114.8(2)
O9 Al2 O19 76.4(2)
O9 Al2 C110 119.1(3)
O19 Al2 C110 99.6(3)
O9 Al2 C19 116.7(4)
O19 Al2 C19 99.3(3)
C110 Al2 C19 123.8(4)
O9 Al2 Al1 39.50(18)
O19 Al2 Al1 36.91(17)
C110 Al2 Al1 115.2(3)
C19 Al2 Al1 111.4(3)
C8 O9 Al2 126.6(5)
C8 O9 Al1 129.8(5)
Al2 O9 Al1 102.9(3)
C18 O19 Al1 127.7(5)
C18 O19 Al2 128.1(4)
Al1 O19 Al2 104.1(3)
C6 N5 C4 111.9(6)
C6 N5 C7 112.4(7)
C4 N5 C7 112.9(6)
C17 N15 C14 114.9(6)
C17 N15 C16 112.6(6)
C14 N15 C16 109.2(6)
S3 C2 S1 111.8(4)
N5 C4 S3 116.4(6)
N5 C6 S1 117.7(6)
N5 C7 C8 109.9(6)
O9 C8 C7 108.8(6)
S11 C12 S13 113.8(5)
N15 C14 S13 116.3(6)
N15 C16 S11 114.9(5)
N15 C17 C18 108.4(6)
O19 C18 C17 109.1(6)

loop_
_geom_bond_atom_site_label_1
_geom_bond_atom_site_label_2
_geom_bond_distance
S1 C6 1.806(9)
S1 C2 1.835(9)
S3 C4 1.798(8)
S3 C2 1.800(10)
S11 C12 1.798(9)
S11 C16 1.841(8)
S13 C12 1.808(8)
S13 C14 1.815(8)
Al1 O19 1.818(6)
Al1 O9 1.916(6)
Al1 C10 1.977(8)
Al1 C9 2.000(8)
Al1 Al2 2.936(3)
Al2 O9 1.837(5)
Al2 O19 1.906(6)
Al2 C110 1.958(8)
Al2 C19 1.975(9)
O9 C8 1.420(9)
O19 C18 1.416(9)
N5 C6 1.433(10)
N5 C4 1.481(10)
N5 C7 1.491(9)
N15 C17 1.441(10)
N15 C14 1.480(10)
N15 C16 1.504(10)
C7 C8 1.512(11)
C17 C18 1.506(10)
